data_7109924
loop_
_publ_author_name
'Hikaru Yanai'
'Yoichi Takahashi'
'Haruhiko Fukaya'
'Yasuo Dobashi'
'Takashi Matsumoto'

_publ_section_title
;
 2-(Pyridinium-1-yl)-1,1-bis(triflyl)ethanides: structural behaviour and
 availability as bis(triflyl)ethylating reagents
;
_journal_name_full Chem.Commun.
_journal_page_first 10091
_journal_paper_doi 10.1039/c3cc46171h
_journal_volume 49
_journal_year 2013
_chemical_formula_moiety 'C9 H7 F6 N O4 S2'
_chemical_formula_sum 'C9 H7 F6 N O4 S2'
_chemical_formula_weight 371.28
_chemical_melting_point 446
_chemical_name_systematic
;
2-(Pyridin-1-ium-1-yl)-1,1-bis((trifluoromethyl)sulfonyl)ethan-1-ide
;
_space_group_IT_number 14
_symmetry_cell_setting monoclinic
_symmetry_space_group_name_Hall '-P 2yn'
_symmetry_space_group_name_H-M 'P 1 21/n 1'
_atom_sites_solution_hydrogens geom
_atom_sites_solution_primary direct
_atom_sites_solution_secondary difmap
_audit_creation_date '07 April 2012'
_audit_creation_method SHELXL-97
_cell_angle_alpha 90.00
_cell_angle_beta 91.5270(10)
_cell_angle_gamma 90.00
_cell_formula_units_Z 20
_cell_length_a 14.8808(6)
_cell_length_b 10.4392(5)
_cell_length_c 42.5523(18)
_cell_measurement_reflns_used 9890
_cell_measurement_temperature 90
_cell_measurement_theta_max 27.59
_cell_measurement_theta_min 2.38
_cell_volume 6607.9(5)
_computing_cell_refinement 'APEX2 (Bruker AXS, 2006)'
_computing_data_collection 'APEX2 (Bruker AXS, 2006)'
_computing_data_reduction 'SAINT (Bruker AXS, 2004)'
_computing_molecular_graphics 'XSHEL (Bruker AXS,2002)'
_computing_publication_material 'XCIF (Bruker AXS, 2001)'
_computing_structure_refinement 'SHELXL-97 (Sheldrick, 1997)'
_computing_structure_solution 'SHELXS-97 (Sheldrick, 1997)'
_diffrn_ambient_temperature 90
_diffrn_detector_area_resol_mean 8.333
_diffrn_measured_fraction_theta_full 0.999
_diffrn_measured_fraction_theta_max 0.999
_diffrn_measurement_device_type 'Bruker APEXII CCD area detector'
_diffrn_measurement_method 'phi and omega scans'
_diffrn_radiation_monochromator 'Bruker Helios multilayer confocal mirror'
_diffrn_radiation_source 'Bruker TXS fine-focus rotating anode'
_diffrn_radiation_type MoK\a
_diffrn_radiation_wavelength 0.71073
_diffrn_reflns_av_R_equivalents 0.0249
_diffrn_reflns_av_sigmaI/netI 0.0294
_diffrn_reflns_limit_h_max 13
_diffrn_reflns_limit_h_min -17
_diffrn_reflns_limit_k_max 12
_diffrn_reflns_limit_k_min -7
_diffrn_reflns_limit_l_max 50
_diffrn_reflns_limit_l_min -42
_diffrn_reflns_number 30937
_diffrn_reflns_theta_full 25.03
_diffrn_reflns_theta_max 25.03
_diffrn_reflns_theta_min 2.17
_exptl_absorpt_coefficient_mu 0.493
_exptl_absorpt_correction_T_max 0.9432
_exptl_absorpt_correction_T_min 0.8907
_exptl_absorpt_correction_type analytical
_exptl_absorpt_process_details
;
Crystal Faces plugin in Bruker APEX2 software
;
_exptl_crystal_colour Colorless
_exptl_crystal_density_diffrn 1.866
_exptl_crystal_density_method 'not measured'
_exptl_crystal_description Block
_exptl_crystal_F_000 3720
_exptl_crystal_size_max 0.24
_exptl_crystal_size_mid 0.15
_exptl_crystal_size_min 0.12
_refine_diff_density_max 0.417
_refine_diff_density_min -0.421
_refine_diff_density_rms 0.059
_refine_ls_extinction_method none
_refine_ls_goodness_of_fit_ref 1.058
_refine_ls_hydrogen_treatment constr
_refine_ls_matrix_type full
_refine_ls_number_parameters 991
_refine_ls_number_reflns 11691
_refine_ls_number_restraints 0
_refine_ls_restrained_S_all 1.058
_refine_ls_R_factor_all 0.0368
_refine_ls_R_factor_gt 0.0307
_refine_ls_shift/su_max 0.002
_refine_ls_shift/su_mean 0.000
_refine_ls_structure_factor_coef Fsqd
_refine_ls_weighting_details 'calc w=1/[\s^2^(Fo^2^)+(0.0344P)^2^+4.1562P] where P=(Fo^2^+2Fc^2^)/3'
_refine_ls_weighting_scheme calc
_refine_ls_wR_factor_gt 0.0733
_refine_ls_wR_factor_ref 0.0767
_reflns_number_gt 10248
_reflns_number_total 11691
_reflns_threshold_expression >2sigma(I)
_cod_data_source_file c3cc46171h.txt
_cod_data_source_block CBA09-2a
_cod_original_sg_symbol_H-M 'P 21/n'
_cod_database_code 7109924

loop_
_symmetry_equiv_pos_as_xyz
'x, y, z'
'-x+1/2, y+1/2, -z+1/2'
'-x, -y, -z'
'x-1/2, -y-1/2, z-1/2'

loop_
_atom_site_label
_atom_site_type_symbol
_atom_site_fract_x
_atom_site_fract_y
_atom_site_fract_z
_atom_site_U_iso_or_equiv
_atom_site_adp_type
_atom_site_occupancy
_atom_site_symmetry_multiplicity
_atom_site_calc_flag
_atom_site_refinement_flags
C1 C 0.30657(13) 0.0207(2) 0.86693(5) 0.0181(5) Uani 1 1 d .
H1 H 0.3002 0.0698 0.8855 0.022 Uiso 1 1 calc R
C2 C 0.32094(14) -0.1088(2) 0.86913(5) 0.0202(5) Uani 1 1 d .
H2 H 0.3239 -0.1496 0.8891 0.024 Uiso 1 1 calc R
C3 C 0.33108(14) -0.1793(2) 0.84186(5) 0.0198(5) Uani 1 1 d .
H3 H 0.3409 -0.2691 0.8429 0.024 Uiso 1 1 calc R
C4 C 0.32676(14) -0.1174(2) 0.81307(5) 0.0201(5) Uani 1 1 d .
H4 H 0.3342 -0.1643 0.7942 0.024 Uiso 1 1 calc R
C5 C 0.31176(13) 0.0118(2) 0.81200(5) 0.0188(5) Uani 1 1 d .
H5 H 0.3087 0.0546 0.7923 0.023 Uiso 1 1 calc R
C6 C 0.28437(14) 0.2211(2) 0.83725(5) 0.0183(5) Uani 1 1 d .
H6A H 0.2752 0.2534 0.8588 0.022 Uiso 1 1 calc R
H6B H 0.3384 0.2638 0.8291 0.022 Uiso 1 1 calc R
C7 C 0.20467(13) 0.2573(2) 0.81694(5) 0.0150(4) Uani 1 1 d .
C8 C 0.05606(14) 0.0876(2) 0.81375(5) 0.0185(5) Uani 1 1 d .
C9 C 0.24749(14) 0.5011(2) 0.79340(5) 0.0189(5) Uani 1 1 d .
C1B C 0.51078(13) 1.0364(2) 0.73470(5) 0.0150(4) Uani 1 1 d .
H1B H 0.4997 0.9885 0.7160 0.018 Uiso 1 1 calc R
C2B C 0.48570(13) 1.1630(2) 0.73601(5) 0.0174(5) Uani 1 1 d .
H2B H 0.4571 1.2027 0.7183 0.021 Uiso 1 1 calc R
C3B C 0.50249(13) 1.2323(2) 0.76332(5) 0.0181(5) Uani 1 1 d .
H3B H 0.4850 1.3196 0.7646 0.022 Uiso 1 1 calc R
C4B C 0.54489(15) 1.1730(2) 0.78862(5) 0.0214(5) Uani 1 1 d .
H4B H 0.5579 1.2195 0.8074 0.026 Uiso 1 1 calc R
C5B C 0.56811(15) 1.0457(2) 0.78644(5) 0.0205(5) Uani 1 1 d .
H5B H 0.5965 1.0041 0.8039 0.025 Uiso 1 1 calc R
C6B C 0.57032(14) 0.8369(2) 0.75734(5) 0.0163(4) Uani 1 1 d .
H6B1 H 0.5131 0.7900 0.7597 0.020 Uiso 1 1 calc R
H6B2 H 0.5915 0.8193 0.7359 0.020 Uiso 1 1 calc R
C7B C 0.63780(13) 0.7840(2) 0.78050(5) 0.0132(4) Uani 1 1 d .
C8B C 0.55852(14) 0.5577(2) 0.80445(5) 0.0191(5) Uani 1 1 d .
C9B C 0.80793(14) 0.9047(2) 0.78888(5) 0.0168(5) Uani 1 1 d .
C1C C 0.90170(13) 0.4123(2) 0.88274(5) 0.0147(4) Uani 1 1 d .
H1C H 0.9339 0.4539 0.8994 0.018 Uiso 1 1 calc R
C2C C 0.88723(13) 0.2819(2) 0.88409(5) 0.0165(4) Uani 1 1 d .
H2C H 0.9095 0.2336 0.9015 0.020 Uiso 1 1 calc R
C3C C 0.84018(13) 0.2224(2) 0.85991(5) 0.0169(4) Uani 1 1 d .
H3C H 0.8293 0.1328 0.8606 0.020 Uiso 1 1 calc R
C4C C 0.80870(13) 0.2948(2) 0.83445(5) 0.0164(4) Uani 1 1 d .
H4C H 0.7764 0.2550 0.8175 0.020 Uiso 1 1 calc R
C5C C 0.82477(13) 0.4239(2) 0.83403(5) 0.0147(4) Uani 1 1 d .
H5C H 0.8036 0.4739 0.8167 0.018 Uiso 1 1 calc R
C6C C 0.88083(14) 0.6262(2) 0.85623(5) 0.0154(4) Uani 1 1 d .
H6C1 H 0.9061 0.6477 0.8356 0.018 Uiso 1 1 calc R
H6C2 H 0.8202 0.6650 0.8569 0.018 Uiso 1 1 calc R
C7C C 0.93835(13) 0.6870(2) 0.88126(5) 0.0136(4) Uani 1 1 d .
C8C C 0.83799(14) 0.8861(2) 0.90967(5) 0.0163(4) Uani 1 1 d .
C9C C 1.12156(13) 0.6169(2) 0.88936(5) 0.0169(5) Uani 1 1 d .
C1D C 0.61215(13) 0.5885(2) 0.90978(5) 0.0164(5) Uani 1 1 d .
H1D H 0.6153 0.5467 0.8900 0.020 Uiso 1 1 calc R
C2D C 0.60826(14) 0.7195(2) 0.91102(5) 0.0193(5) Uani 1 1 d .
H2D H 0.6082 0.7687 0.8922 0.023 Uiso 1 1 calc R
C3D C 0.60446(14) 0.7795(2) 0.94001(5) 0.0201(5) Uani 1 1 d .
H3D H 0.6012 0.8703 0.9413 0.024 Uiso 1 1 calc R
C4D C 0.60550(15) 0.7060(2) 0.96718(5) 0.0209(5) Uani 1 1 d .
H4D H 0.6039 0.7460 0.9872 0.025 Uiso 1 1 calc R
C5D C 0.60892(13) 0.5750(2) 0.96482(5) 0.0179(5) Uani 1 1 d .
H5D H 0.6094 0.5240 0.9833 0.022 Uiso 1 1 calc R
C6D C 0.61067(13) 0.3742(2) 0.93436(5) 0.0170(5) Uani 1 1 d .
H6D1 H 0.6670 0.3448 0.9248 0.020 Uiso 1 1 calc R
H6D2 H 0.6088 0.3382 0.9559 0.020 Uiso 1 1 calc R
C7D C 0.53226(13) 0.3240(2) 0.91529(5) 0.0135(4) Uani 1 1 d .
C8D C 0.37103(13) 0.4689(2) 0.91510(5) 0.0182(5) Uani 1 1 d .
C9D C 0.58442(16) 0.0896(2) 0.88841(5) 0.0246(5) Uani 1 1 d .
C1E C 0.13018(13) 1.1114(2) 0.93685(5) 0.0154(4) Uani 1 1 d .
H1E H 0.1226 1.0630 0.9181 0.018 Uiso 1 1 calc R
C2E C 0.14046(15) 1.2423(2) 0.93529(5) 0.0197(5) Uani 1 1 d .
H2E H 0.1404 1.2843 0.9155 0.024 Uiso 1 1 calc R
C3E C 0.15093(14) 1.3122(2) 0.96287(5) 0.0182(5) Uani 1 1 d .
H3E H 0.1590 1.4024 0.9621 0.022 Uiso 1 1 calc R
C4E C 0.14960(14) 1.2495(2) 0.99145(5) 0.0170(5) Uani 1 1 d .
H4E H 0.1558 1.2961 1.0106 0.020 Uiso 1 1 calc R
C5E C 0.13910(14) 1.1185(2) 0.99182(5) 0.0166(4) Uani 1 1 d .
H5E H 0.1376 1.0747 1.0114 0.020 Uiso 1 1 calc R
C6E C 0.11814(14) 0.9075(2) 0.96593(5) 0.0151(4) Uani 1 1 d .
H6E1 H 0.0559 0.8886 0.9721 0.018 Uiso 1 1 calc R
H6E2 H 0.1261 0.8722 0.9446 0.018 Uiso 1 1 calc R
C7E C 0.18215(13) 0.84154(19) 0.98832(5) 0.0130(4) Uani 1 1 d .
C8E C 0.36453(14) 0.9244(2) 0.99071(5) 0.0208(5) Uani 1 1 d .
C9E C 0.10209(14) 0.6280(2) 1.01813(5) 0.0165(4) Uani 1 1 d .
F1 F 0.31776(8) 0.50621(13) 0.81366(3) 0.0261(3) Uani 1 1 d .
F2 F 0.26886(10) 0.56736(13) 0.76798(3) 0.0332(3) Uani 1 1 d .
F3 F 0.17850(8) 0.55780(12) 0.80674(3) 0.0264(3) Uani 1 1 d .
F4 F 0.11285(8) -0.00852(12) 0.81839(3) 0.0270(3) Uani 1 1 d .
F5 F -0.02105(8) 0.05796(13) 0.82712(3) 0.0276(3) Uani 1 1 d .
F6 F 0.04071(9) 0.10004(14) 0.78299(3) 0.0301(3) Uani 1 1 d .
F1B F 0.62421(8) 0.47918(12) 0.79604(3) 0.0280(3) Uani 1 1 d .
F2B F 0.51877(8) 0.50774(13) 0.82925(3) 0.0281(3) Uani 1 1 d .
F3B F 0.49771(8) 0.56248(13) 0.78083(3) 0.0266(3) Uani 1 1 d .
F4B F 0.89249(8) 0.90267(14) 0.78001(3) 0.0306(3) Uani 1 1 d .
F5B F 0.77222(9) 1.01608(12) 0.78029(3) 0.0305(3) Uani 1 1 d .
F6B F 0.80723(9) 0.89721(13) 0.81997(3) 0.0253(3) Uani 1 1 d .
F1C F 0.77989(8) 0.88474(12) 0.88516(3) 0.0213(3) Uani 1 1 d .
F2C F 0.79294(8) 0.91779(12) 0.93528(3) 0.0207(3) Uani 1 1 d .
F3C F 0.89855(8) 0.97730(12) 0.90460(3) 0.0239(3) Uani 1 1 d .
F4C F 1.10360(8) 0.50048(12) 0.87779(3) 0.0259(3) Uani 1 1 d .
F5C F 1.11765(8) 0.61004(13) 0.92050(3) 0.0238(3) Uani 1 1 d .
F6C F 1.20537(8) 0.64723(13) 0.88188(3) 0.0246(3) Uani 1 1 d .
F1D F 0.36225(9) 0.46515(14) 0.88398(3) 0.0293(3) Uani 1 1 d .
F2D F 0.28942(8) 0.47531(13) 0.92704(3) 0.0281(3) Uani 1 1 d .
F3D F 0.41502(8) 0.57522(12) 0.92303(3) 0.0266(3) Uani 1 1 d .
F4D F 0.65375(9) 0.08539(13) 0.90877(3) 0.0282(3) Uani 1 1 d .
F5D F 0.51770(10) 0.02179(13) 0.90027(4) 0.0371(4) Uani 1 1 d .
F6D F 0.60975(11) 0.03253(15) 0.86191(3) 0.0422(4) Uani 1 1 d .
F1E F 0.33748(9) 1.04082(13) 0.98204(4) 0.0339(3) Uani 1 1 d .
F2E F 0.44545(8) 0.90469(14) 0.97896(3) 0.0332(3) Uani 1 1 d .
F3E F 0.37318(9) 0.92308(14) 1.02187(3) 0.0318(3) Uani 1 1 d .
F4E F 0.05590(8) 0.59339(12) 1.04339(3) 0.0223(3) Uani 1 1 d .
F5E F 0.04667(9) 0.62096(12) 0.99309(3) 0.0258(3) Uani 1 1 d .
F6E F 0.16764(9) 0.54311(12) 1.01457(3) 0.0262(3) Uani 1 1 d .
N1 N 0.30131(11) 0.07912(17) 0.83880(4) 0.0156(4) Uani 1 1 d .
N1B N 0.55113(11) 0.97978(17) 0.75991(4) 0.0135(4) Uani 1 1 d .
N1C N 0.87058(10) 0.48097(17) 0.85811(4) 0.0129(4) Uani 1 1 d .
N1D N 0.61160(11) 0.51820(17) 0.93640(4) 0.0142(4) Uani 1 1 d .
N1E N 0.13089(11) 1.05183(17) 0.96487(4) 0.0132(4) Uani 1 1 d .
O1 O 0.30555(9) 0.29183(15) 0.76997(3) 0.0209(3) Uani 1 1 d .
O2 O 0.14253(9) 0.34275(15) 0.76322(3) 0.0179(3) Uani 1 1 d .
O3 O 0.11017(10) 0.20502(15) 0.86393(3) 0.0203(3) Uani 1 1 d .
O4 O 0.03589(9) 0.33143(14) 0.82088(3) 0.0179(3) Uani 1 1 d .
O1B O 0.67161(9) 0.69518(15) 0.83694(3) 0.0192(3) Uani 1 1 d .
O2B O 0.52085(10) 0.78438(15) 0.82299(4) 0.0227(3) Uani 1 1 d .
O3B O 0.79068(9) 0.65953(14) 0.78333(3) 0.0163(3) Uani 1 1 d .
O4B O 0.75287(10) 0.79817(15) 0.73726(3) 0.0195(3) Uani 1 1 d .
O1C O 0.81476(9) 0.64563(14) 0.92012(3) 0.0181(3) Uani 1 1 d .
O2C O 0.95449(9) 0.75027(14) 0.94061(3) 0.0173(3) Uani 1 1 d .
O3C O 1.05539(10) 0.72587(15) 0.83962(3) 0.0199(3) Uani 1 1 d .
O4C O 1.06925(9) 0.85163(14) 0.88939(3) 0.0173(3) Uani 1 1 d .
O1D O 0.37142(10) 0.22317(15) 0.92001(4) 0.0227(3) Uani 1 1 d .
O2D O 0.43906(10) 0.35356(15) 0.96372(3) 0.0231(4) Uani 1 1 d .
O3D O 0.63063(9) 0.30903(16) 0.86710(3) 0.0229(4) Uani 1 1 d .
O4D O 0.47058(9) 0.24141(15) 0.86122(3) 0.0188(3) Uani 1 1 d .
O1E O 0.28760(10) 0.81901(16) 0.94260(3) 0.0229(4) Uani 1 1 d .
O2E O 0.32036(9) 0.68577(14) 0.99020(3) 0.0194(3) Uani 1 1 d .
O3E O 0.06617(9) 0.86305(14) 1.03079(3) 0.0167(3) Uani 1 1 d .
O4E O 0.21657(9) 0.77642(14) 1.04664(3) 0.0163(3) Uani 1 1 d .
S1 S 0.10048(3) 0.23745(5) 0.831131(11) 0.01353(11) Uani 1 1 d .
S2 S 0.22220(3) 0.33353(5) 0.782907(12) 0.01391(11) Uani 1 1 d .
S1B S 0.60095(3) 0.71883(5) 0.814020(12) 0.01422(11) Uani 1 1 d .
S2B S 0.74619(3) 0.76968(5) 0.770119(11) 0.01268(11) Uani 1 1 d .
S1C S 0.89077(3) 0.72783(5) 0.915377(11) 0.01274(11) Uani 1 1 d .
S2C S 1.04305(3) 0.73722(5) 0.872881(12) 0.01339(11) Uani 1 1 d .
S1D S 0.42905(3) 0.32498(5) 0.930765(12) 0.01512(11) Uani 1 1 d .
S2D S 0.55066(3) 0.25609(5) 0.880327(12) 0.01498(12) Uani 1 1 d .
S1E S 0.28557(3) 0.80059(5) 0.975938(12) 0.01483(11) Uani 1 1 d .
S2E S 0.14595(3) 0.79203(5) 1.023397(11) 0.01224(11) Uani 1 1 d .

loop_
_atom_site_aniso_label
_atom_site_aniso_U_11
_atom_site_aniso_U_22
_atom_site_aniso_U_33
_atom_site_aniso_U_23
_atom_site_aniso_U_13
_atom_site_aniso_U_12
C1 0.0165(11) 0.0236(12) 0.0143(11) -0.0013(9) -0.0015(8) -0.0021(9)
C2 0.0213(11) 0.0225(12) 0.0170(11) 0.0039(9) 0.0019(9) -0.0024(9)
C3 0.0171(11) 0.0192(12) 0.0232(12) 0.0021(10) 0.0016(9) 0.0016(9)
C4 0.0183(11) 0.0269(13) 0.0153(11) -0.0031(10) 0.0023(9) 0.0067(9)
C5 0.0171(11) 0.0247(13) 0.0147(11) 0.0033(9) 0.0008(8) 0.0032(9)
C6 0.0175(11) 0.0154(11) 0.0219(12) 0.0010(9) -0.0041(9) 0.0000(9)
C7 0.0124(10) 0.0159(11) 0.0165(11) 0.0012(9) -0.0012(8) -0.0003(8)
C8 0.0174(11) 0.0201(12) 0.0182(11) -0.0009(9) 0.0022(9) -0.0019(9)
C9 0.0187(11) 0.0175(12) 0.0204(12) 0.0028(9) -0.0010(9) -0.0017(9)
C1B 0.0107(10) 0.0189(11) 0.0153(11) 0.0008(9) -0.0013(8) -0.0016(8)
C2B 0.0142(10) 0.0177(11) 0.0203(11) 0.0043(9) -0.0022(8) -0.0006(9)
C3B 0.0136(10) 0.0172(11) 0.0237(12) 0.0009(9) 0.0048(9) 0.0002(9)
C4B 0.0277(12) 0.0197(12) 0.0167(11) -0.0040(9) 0.0023(9) 0.0030(10)
C5B 0.0269(12) 0.0216(12) 0.0128(11) -0.0009(9) -0.0046(9) 0.0031(10)
C6B 0.0186(11) 0.0135(11) 0.0164(11) -0.0012(9) -0.0046(8) 0.0035(9)
C7B 0.0135(10) 0.0125(10) 0.0135(10) 0.0003(8) -0.0014(8) -0.0001(8)
C8B 0.0168(11) 0.0211(12) 0.0194(12) 0.0040(9) -0.0022(9) -0.0026(9)
C9B 0.0176(11) 0.0162(11) 0.0167(11) 0.0011(9) 0.0013(8) -0.0031(9)
C1C 0.0154(10) 0.0176(11) 0.0111(10) -0.0010(9) -0.0016(8) 0.0016(9)
C2C 0.0170(10) 0.0180(11) 0.0147(11) 0.0024(9) 0.0020(8) 0.0014(9)
C3C 0.0181(11) 0.0147(11) 0.0183(11) 0.0001(9) 0.0062(8) -0.0021(9)
C4C 0.0151(10) 0.0202(12) 0.0140(11) -0.0025(9) 0.0012(8) -0.0031(9)
C5C 0.0132(10) 0.0193(11) 0.0116(10) 0.0003(9) -0.0003(8) -0.0005(8)
C6C 0.0197(11) 0.0117(11) 0.0145(11) 0.0010(8) -0.0039(8) 0.0014(9)
C7C 0.0141(10) 0.0144(11) 0.0122(10) -0.0016(8) -0.0005(8) 0.0028(8)
C8C 0.0199(11) 0.0154(11) 0.0135(11) -0.0012(9) -0.0006(8) 0.0019(9)
C9C 0.0155(10) 0.0178(11) 0.0176(11) 0.0012(9) 0.0008(8) 0.0015(9)
C1D 0.0134(10) 0.0231(12) 0.0127(11) -0.0008(9) -0.0001(8) -0.0015(9)
C2D 0.0201(11) 0.0206(12) 0.0173(11) 0.0024(9) 0.0014(9) -0.0038(9)
C3D 0.0214(11) 0.0167(12) 0.0225(12) -0.0014(10) 0.0032(9) -0.0032(9)
C4D 0.0265(12) 0.0215(12) 0.0148(11) -0.0032(9) 0.0018(9) -0.0026(10)
C5D 0.0173(11) 0.0226(12) 0.0137(11) -0.0003(9) -0.0011(8) -0.0026(9)
C6D 0.0157(10) 0.0160(11) 0.0192(11) -0.0013(9) -0.0035(8) 0.0040(9)
C7D 0.0141(10) 0.0143(11) 0.0119(10) -0.0015(8) -0.0010(8) 0.0017(8)
C8D 0.0134(10) 0.0207(12) 0.0207(12) -0.0013(9) 0.0039(8) 0.0026(9)
C9D 0.0305(13) 0.0218(13) 0.0209(12) -0.0072(10) -0.0095(10) 0.0104(10)
C1E 0.0161(10) 0.0193(11) 0.0108(10) 0.0000(9) -0.0002(8) 0.0015(9)
C2E 0.0268(12) 0.0186(12) 0.0139(11) 0.0041(9) 0.0023(9) -0.0005(9)
C3E 0.0203(11) 0.0140(11) 0.0203(12) 0.0011(9) 0.0039(9) -0.0002(9)
C4E 0.0223(11) 0.0154(11) 0.0133(11) -0.0035(9) 0.0019(8) -0.0003(9)
C5E 0.0201(11) 0.0164(11) 0.0133(11) 0.0017(9) -0.0007(8) 0.0009(9)
C6E 0.0201(11) 0.0110(11) 0.0140(11) 0.0002(8) -0.0048(8) -0.0014(9)
C7E 0.0142(10) 0.0125(10) 0.0121(10) 0.0011(8) -0.0014(8) 0.0000(8)
C8E 0.0180(11) 0.0221(12) 0.0226(12) -0.0002(10) 0.0030(9) -0.0018(9)
C9E 0.0210(11) 0.0154(11) 0.0132(11) 0.0027(9) -0.0009(8) -0.0015(9)
F1 0.0203(7) 0.0218(7) 0.0357(8) -0.0010(6) -0.0089(6) -0.0048(5)
F2 0.0468(9) 0.0233(8) 0.0296(8) 0.0094(6) 0.0037(6) -0.0063(7)
F3 0.0241(7) 0.0215(7) 0.0336(8) -0.0076(6) -0.0003(6) 0.0052(6)
F4 0.0249(7) 0.0154(7) 0.0408(8) -0.0022(6) 0.0004(6) -0.0004(6)
F5 0.0201(7) 0.0294(8) 0.0336(8) -0.0070(6) 0.0076(6) -0.0103(6)
F6 0.0428(8) 0.0312(8) 0.0160(7) -0.0033(6) -0.0059(6) -0.0130(7)
F1B 0.0261(7) 0.0181(7) 0.0398(8) -0.0030(6) 0.0031(6) 0.0025(6)
F2B 0.0268(7) 0.0303(8) 0.0270(7) 0.0127(6) 0.0018(6) -0.0072(6)
F3B 0.0277(7) 0.0260(8) 0.0254(7) 0.0049(6) -0.0114(6) -0.0096(6)
F4B 0.0198(7) 0.0350(8) 0.0375(8) -0.0144(7) 0.0089(6) -0.0130(6)
F5B 0.0389(8) 0.0136(7) 0.0383(8) 0.0010(6) -0.0103(6) -0.0028(6)
F6B 0.0344(7) 0.0285(8) 0.0131(6) -0.0038(6) -0.0008(5) -0.0106(6)
F1C 0.0256(7) 0.0215(7) 0.0164(6) -0.0012(5) -0.0065(5) 0.0098(5)
F2C 0.0246(7) 0.0234(7) 0.0142(6) -0.0042(5) 0.0015(5) 0.0071(5)
F3C 0.0269(7) 0.0132(7) 0.0319(7) 0.0015(6) 0.0028(6) -0.0001(5)
F4C 0.0258(7) 0.0137(7) 0.0381(8) -0.0041(6) -0.0021(6) 0.0034(5)
F5C 0.0231(7) 0.0300(8) 0.0182(7) 0.0063(6) 0.0006(5) 0.0083(6)
F6C 0.0150(6) 0.0264(7) 0.0325(7) 0.0047(6) 0.0043(5) 0.0011(5)
F1D 0.0355(8) 0.0332(8) 0.0192(7) 0.0025(6) -0.0011(6) 0.0149(6)
F2D 0.0141(6) 0.0322(8) 0.0386(8) 0.0036(6) 0.0085(6) 0.0045(6)
F3D 0.0194(6) 0.0162(7) 0.0442(8) -0.0016(6) 0.0009(6) 0.0012(5)
F4D 0.0303(7) 0.0286(8) 0.0251(7) -0.0050(6) -0.0116(6) 0.0156(6)
F5D 0.0394(8) 0.0183(7) 0.0530(10) 0.0056(7) -0.0120(7) -0.0004(6)
F6D 0.0626(10) 0.0366(9) 0.0266(8) -0.0180(7) -0.0151(7) 0.0290(8)
F1E 0.0280(7) 0.0186(7) 0.0550(10) 0.0023(7) -0.0011(7) -0.0054(6)
F2E 0.0166(7) 0.0401(9) 0.0434(9) -0.0082(7) 0.0102(6) -0.0030(6)
F3E 0.0320(8) 0.0430(9) 0.0202(7) -0.0077(6) -0.0009(6) -0.0144(7)
F4E 0.0272(7) 0.0214(7) 0.0183(7) 0.0051(5) 0.0021(5) -0.0069(6)
F5E 0.0366(8) 0.0208(7) 0.0193(7) 0.0026(6) -0.0113(6) -0.0111(6)
F6E 0.0324(7) 0.0128(7) 0.0336(8) -0.0013(6) 0.0049(6) 0.0029(6)
N1 0.0113(8) 0.0190(10) 0.0163(9) 0.0007(8) -0.0026(7) -0.0007(7)
N1B 0.0129(8) 0.0143(9) 0.0131(9) -0.0004(7) -0.0002(7) 0.0010(7)
N1C 0.0108(8) 0.0152(9) 0.0127(9) -0.0008(7) 0.0010(7) 0.0013(7)
N1D 0.0109(8) 0.0172(9) 0.0146(9) -0.0007(7) -0.0008(7) 0.0001(7)
N1E 0.0126(8) 0.0141(9) 0.0127(9) -0.0003(7) -0.0022(7) 0.0009(7)
O1 0.0155(7) 0.0236(9) 0.0240(8) -0.0019(7) 0.0046(6) 0.0022(6)
O2 0.0171(7) 0.0228(8) 0.0138(7) 0.0006(6) -0.0005(6) 0.0005(6)
O3 0.0276(8) 0.0212(8) 0.0120(7) 0.0008(6) -0.0006(6) -0.0018(7)
O4 0.0159(7) 0.0191(8) 0.0190(8) 0.0008(6) 0.0027(6) 0.0015(6)
O1B 0.0168(7) 0.0270(9) 0.0136(8) 0.0017(7) -0.0019(6) -0.0014(6)
O2B 0.0170(8) 0.0268(9) 0.0246(9) -0.0014(7) 0.0059(6) 0.0045(7)
O3B 0.0145(7) 0.0152(8) 0.0191(8) 0.0001(6) 0.0010(6) 0.0010(6)
O4B 0.0238(8) 0.0224(8) 0.0124(7) -0.0003(6) 0.0009(6) -0.0040(7)
O1C 0.0155(7) 0.0180(8) 0.0208(8) 0.0019(6) 0.0019(6) -0.0004(6)
O2C 0.0184(7) 0.0217(8) 0.0116(7) 0.0001(6) -0.0022(6) 0.0012(6)
O3C 0.0246(8) 0.0218(8) 0.0136(8) -0.0002(6) 0.0019(6) 0.0001(7)
O4C 0.0204(8) 0.0142(8) 0.0174(8) -0.0014(6) 0.0001(6) -0.0007(6)
O1D 0.0207(8) 0.0205(8) 0.0270(9) -0.0015(7) 0.0021(6) -0.0069(7)
O2D 0.0285(8) 0.0282(9) 0.0127(8) -0.0005(7) 0.0027(6) 0.0013(7)
O3D 0.0157(7) 0.0324(10) 0.0208(8) -0.0002(7) 0.0040(6) 0.0035(7)
O4D 0.0174(7) 0.0236(9) 0.0152(8) -0.0027(6) -0.0049(6) 0.0052(6)
O1E 0.0289(9) 0.0276(9) 0.0123(8) -0.0003(7) 0.0029(6) 0.0004(7)
O2E 0.0212(8) 0.0182(8) 0.0189(8) -0.0011(6) 0.0014(6) 0.0058(6)
O3E 0.0151(7) 0.0169(8) 0.0181(8) -0.0023(6) 0.0012(6) 0.0015(6)
O4E 0.0169(7) 0.0202(8) 0.0118(7) -0.0012(6) -0.0021(6) 0.0015(6)
S1 0.0144(2) 0.0145(3) 0.0117(3) -0.0008(2) -0.00036(19) -0.0011(2)
S2 0.0118(2) 0.0156(3) 0.0143(3) -0.0002(2) 0.00076(19) 0.0003(2)
S1B 0.0121(2) 0.0173(3) 0.0132(3) 0.0003(2) 0.00008(19) 0.0002(2)
S2B 0.0141(2) 0.0125(3) 0.0115(2) -0.0004(2) 0.00028(19) -0.0014(2)
S1C 0.0138(2) 0.0125(3) 0.0118(3) 0.0004(2) -0.00113(19) 0.0017(2)
S2C 0.0159(2) 0.0124(3) 0.0119(2) 0.0005(2) 0.00021(19) 0.0008(2)
S1D 0.0164(3) 0.0160(3) 0.0131(3) 0.0004(2) 0.0018(2) -0.0003(2)
S2D 0.0142(2) 0.0176(3) 0.0130(3) -0.0016(2) -0.00180(19) 0.0050(2)
S1E 0.0172(3) 0.0150(3) 0.0124(3) -0.0013(2) 0.0016(2) 0.0009(2)
S2E 0.0138(2) 0.0112(3) 0.0117(3) -0.0004(2) -0.00083(19) -0.0001(2)

loop_
_atom_type_symbol
_atom_type_description
_atom_type_scat_dispersion_real
_atom_type_scat_dispersion_imag
_atom_type_scat_source
C C 0.0033 0.0016 'International Tables Vol C Tables 4.2.6.8 and 6.1.1.4'
H H 0.0000 0.0000 'International Tables Vol C Tables 4.2.6.8 and 6.1.1.4'
N N 0.0061 0.0033 'International Tables Vol C Tables 4.2.6.8 and 6.1.1.4'
O O 0.0106 0.0060 'International Tables Vol C Tables 4.2.6.8 and 6.1.1.4'
F F 0.0171 0.0103 'International Tables Vol C Tables 4.2.6.8 and 6.1.1.4'
S S 0.1246 0.1234 'International Tables Vol C Tables 4.2.6.8 and 6.1.1.4'

loop_
_geom_angle_atom_site_label_1
_geom_angle_atom_site_label_2
_geom_angle_atom_site_label_3
_geom_angle
N1 C1 C2 120.9(2)
N1 C1 H1 119.6
C2 C1 H1 119.6
C1 C2 C3 119.1(2)
C1 C2 H2 120.4
C3 C2 H2 120.4
C4 C3 C2 119.3(2)
C4 C3 H3 120.3
C2 C3 H3 120.3
C5 C4 C3 119.5(2)
C5 C4 H4 120.2
C3 C4 H4 120.2
N1 C5 C4 120.5(2)
N1 C5 H5 119.8
C4 C5 H5 119.8
C7 C6 N1 113.77(17)
C7 C6 H6A 108.8
N1 C6 H6A 108.8
C7 C6 H6B 108.8
N1 C6 H6B 108.8
H6A C6 H6B 107.7
C6 C7 S2 118.59(15)
C6 C7 S1 118.86(15)
S2 C7 S1 122.06(12)
F4 C8 F6 108.27(17)
F4 C8 F5 108.34(18)
F6 C8 F5 108.45(17)
F4 C8 S1 111.25(14)
F6 C8 S1 111.22(15)
F5 C8 S1 109.22(14)
F3 C9 F2 108.72(18)
F3 C9 F1 107.90(17)
F2 C9 F1 107.69(17)
F3 C9 S2 111.85(14)
F2 C9 S2 110.38(15)
F1 C9 S2 110.18(15)
N1B C1B C2B 120.2(2)
N1B C1B H1B 119.9
C2B C1B H1B 119.9
C1B C2B C3B 119.5(2)
C1B C2B H2B 120.2
C3B C2B H2B 120.2
C4B C3B C2B 119.2(2)
C4B C3B H3B 120.4
C2B C3B H3B 120.4
C5B C4B C3B 119.4(2)
C5B C4B H4B 120.3
C3B C4B H4B 120.3
N1B C5B C4B 120.7(2)
N1B C5B H5B 119.7
C4B C5B H5B 119.7
C7B C6B N1B 116.02(17)
C7B C6B H6B1 108.3
N1B C6B H6B1 108.3
C7B C6B H6B2 108.3
N1B C6B H6B2 108.3
H6B1 C6B H6B2 107.4
C6B C7B S1B 118.66(15)
C6B C7B S2B 119.29(15)
S1B C7B S2B 121.33(12)
F2B C8B F1B 108.48(18)
F2B C8B F3B 107.77(16)
F1B C8B F3B 107.96(18)
F2B C8B S1B 109.90(15)
F1B C8B S1B 111.85(14)
F3B C8B S1B 110.75(15)
F4B C9B F6B 108.45(17)
F4B C9B F5B 108.21(17)
F6B C9B F5B 108.22(17)
F4B C9B S2B 109.25(14)
F6B C9B S2B 111.63(14)
F5B C9B S2B 110.99(14)
N1C C1C C2C 120.55(19)
N1C C1C H1C 119.7
C2C C1C H1C 119.7
C3C C2C C1C 119.4(2)
C3C C2C H2C 120.3
C1C C2C H2C 120.3
C2C C3C C4C 119.4(2)
C2C C3C H3C 120.3
C4C C3C H3C 120.3
C5C C4C C3C 119.3(2)
C5C C4C H4C 120.4
C3C C4C H4C 120.4
N1C C5C C4C 120.52(19)
N1C C5C H5C 119.7
C4C C5C H5C 119.7
C7C C6C N1C 116.21(16)
C7C C6C H6C1 108.2
N1C C6C H6C1 108.2
C7C C6C H6C2 108.2
N1C C6C H6C2 108.2
H6C1 C6C H6C2 107.4
C6C C7C S1C 118.46(15)
C6C C7C S2C 119.74(15)
S1C C7C S2C 120.88(12)
F3C C8C F2C 108.16(17)
F3C C8C F1C 107.93(17)
F2C C8C F1C 108.11(16)
F3C C8C S1C 111.97(14)
F2C C8C S1C 109.60(14)
F1C C8C S1C 110.94(14)
F5C C9C F6C 108.46(16)
F5C C9C F4C 107.72(17)
F6C C9C F4C 107.87(16)
F5C C9C S2C 111.86(14)
F6C C9C S2C 109.60(14)
F4C C9C S2C 111.20(14)
N1D C1D C2D 120.6(2)
N1D C1D H1D 119.7
C2D C1D H1D 119.7
C1D C2D C3D 119.2(2)
C1D C2D H2D 120.4
C3D C2D H2D 120.4
C2D C3D C4D 119.5(2)
C2D C3D H3D 120.3
C4D C3D H3D 120.3
C5D C4D C3D 119.4(2)
C5D C4D H4D 120.3
C3D C4D H4D 120.3
N1D C5D C4D 120.4(2)
N1D C5D H5D 119.8
C4D C5D H5D 119.8
C7D C6D N1D 112.73(16)
C7D C6D H6D1 109.0
N1D C6D H6D1 109.0
C7D C6D H6D2 109.0
N1D C6D H6D2 109.0
H6D1 C6D H6D2 107.8
C6D C7D S2D 119.03(15)
C6D C7D S1D 119.37(15)
S2D C7D S1D 121.37(12)
F1D C8D F3D 108.23(18)
F1D C8D F2D 108.41(17)
F3D C8D F2D 108.04(17)
F1D C8D S1D 111.62(14)
F3D C8D S1D 111.44(14)
F2D C8D S1D 109.00(15)
F5D C9D F4D 108.03(19)
F5D C9D F6D 108.2(2)
F4D C9D F6D 107.65(18)
F5D C9D S2D 111.77(15)
F4D C9D S2D 110.86(16)
F6D C9D S2D 110.15(16)
N1E C1E C2E 120.25(19)
N1E C1E H1E 119.9
C2E C1E H1E 119.9
C1E C2E C3E 119.4(2)
C1E C2E H2E 120.3
C3E C2E H2E 120.3
C4E C3E C2E 119.4(2)
C4E C3E H3E 120.3
C2E C3E H3E 120.3
C5E C4E C3E 119.0(2)
C5E C4E H4E 120.5
C3E C4E H4E 120.5
N1E C5E C4E 120.83(19)
N1E C5E H5E 119.6
C4E C5E H5E 119.6
C7E C6E N1E 113.40(16)
C7E C6E H6E1 108.9
N1E C6E H6E1 108.9
C7E C6E H6E2 108.9
N1E C6E H6E2 108.9
H6E1 C6E H6E2 107.7
C6E C7E S2E 119.53(15)
C6E C7E S1E 119.06(15)
S2E C7E S1E 120.89(12)
F3E C8E F1E 107.86(18)
F3E C8E F2E 107.96(17)
F1E C8E F2E 107.86(18)
F3E C8E S1E 112.13(15)
F1E C8E S1E 111.12(15)
F2E C8E S1E 109.75(15)
F6E C9E F5E 108.20(17)
F6E C9E F4E 107.75(17)
F5E C9E F4E 107.87(16)
F6E C9E S2E 111.99(14)
F5E C9E S2E 110.99(14)
F4E C9E S2E 109.90(14)
C1 N1 C5 120.68(19)
C1 N1 C6 119.46(18)
C5 N1 C6 119.86(18)
C5B N1B C1B 120.93(19)
C5B N1B C6B 122.13(17)
C1B N1B C6B 116.82(17)
C1C N1C C5C 120.86(19)
C1C N1C C6C 122.58(17)
C5C N1C C6C 116.51(16)
C5D N1D C1D 120.99(19)
C5D N1D C6D 119.35(18)
C1D N1D C6D 119.63(17)
C5E N1E C1E 121.01(19)
C5E N1E C6E 119.81(17)
C1E N1E C6E 119.13(17)
O4 S1 O3 120.34(9)
O4 S1 C7 114.91(10)
O3 S1 C7 107.81(10)
O4 S1 C8 103.19(9)
O3 S1 C8 102.40(10)
C7 S1 C8 106.41(10)
O2 S2 O1 120.26(9)
O2 S2 C7 112.95(9)
O1 S2 C7 110.00(10)
O2 S2 C9 103.76(9)
O1 S2 C9 101.99(10)
C7 S2 C9 106.07(10)
O2B S1B O1B 119.98(9)
O2B S1B C7B 108.91(10)
O1B S1B C7B 113.28(9)
O2B S1B C8B 102.26(10)
O1B S1B C8B 103.53(10)
C7B S1B C8B 107.43(10)
O3B S2B O4B 120.32(9)
O3B S2B C7B 113.70(9)
O4B S2B C7B 109.13(9)
O3B S2B C9B 102.87(9)
O4B S2B C9B 102.46(9)
C7B S2B C9B 106.62(10)
O2C S1C O1C 119.98(9)
O2C S1C C7C 113.68(9)
O1C S1C C7C 108.64(10)
O2C S1C C8C 102.90(9)
O1C S1C C8C 102.68(9)
C7C S1C C8C 107.49(10)
O4C S2C O3C 120.73(9)
O4C S2C C7C 113.26(9)
O3C S2C C7C 108.96(9)
O4C S2C C9C 102.70(9)
O3C S2C C9C 102.86(9)
C7C S2C C9C 106.68(10)
O1D S1D O2D 120.73(10)
O1D S1D C7D 114.47(10)
O2D S1D C7D 108.07(10)
O1D S1D C8D 102.58(10)
O2D S1D C8D 102.62(10)
C7D S1D C8D 106.59(10)
O4D S2D O3D 120.18(9)
O4D S2D C7D 113.31(9)
O3D S2D C7D 109.91(10)
O4D S2D C9D 102.94(10)
O3D S2D C9D 102.20(10)
C7D S2D C9D 106.48(10)
O1E S1E O2E 120.95(9)
O1E S1E C7E 108.50(10)
O2E S1E C7E 113.57(10)
O1E S1E C8E 102.32(10)
O2E S1E C8E 102.81(10)
C7E S1E C8E 107.02(10)
O4E S2E O3E 120.05(8)
O4E S2E C7E 113.65(9)
O3E S2E C7E 108.71(9)
O4E S2E C9E 103.23(9)
O3E S2E C9E 102.31(9)
C7E S2E C9E 107.35(10)

loop_
_geom_bond_atom_site_label_1
_geom_bond_atom_site_label_2
_geom_bond_distance
C1 N1 1.344(3)
C1 C2 1.371(3)
C1 H1 0.9500
C2 C3 1.386(3)
C2 H2 0.9500
C3 C4 1.385(3)
C3 H3 0.9500
C4 C5 1.367(3)
C4 H4 0.9500
C5 N1 1.352(3)
C5 H5 0.9500
C6 C7 1.497(3)
C6 N1 1.504(3)
C6 H6A 0.9900
C6 H6B 0.9900
C7 S2 1.679(2)
C7 S1 1.692(2)
C8 F4 1.323(3)
C8 F6 1.329(2)
C8 F5 1.331(2)
C8 S1 1.846(2)
C9 F3 1.326(2)
C9 F2 1.330(2)
C9 F1 1.338(2)
C9 S2 1.842(2)
C1B N1B 1.351(3)
C1B C2B 1.375(3)
C1B H1B 0.9500
C2B C3B 1.386(3)
C2B H2B 0.9500
C3B C4B 1.380(3)
C3B H3B 0.9500
C4B C5B 1.377(3)
C4B H4B 0.9500
C5B N1B 1.340(3)
C5B H5B 0.9500
C6B C7B 1.494(3)
C6B N1B 1.523(3)
C6B H6B1 0.9900
C6B H6B2 0.9900
C7B S1B 1.685(2)
C7B S2B 1.690(2)
C8B F2B 1.330(2)
C8B F1B 1.332(3)
C8B F3B 1.335(2)
C8B S1B 1.839(2)
C9B F4B 1.323(2)
C9B F6B 1.326(2)
C9B F5B 1.326(3)
C9B S2B 1.851(2)
C1C N1C 1.342(3)
C1C C2C 1.380(3)
C1C H1C 0.9500
C2C C3C 1.377(3)
C2C H2C 0.9500
C3C C4C 1.391(3)
C3C H3C 0.9500
C4C C5C 1.370(3)
C4C H4C 0.9500
C5C N1C 1.354(3)
C5C H5C 0.9500
C6C C7C 1.490(3)
C6C N1C 1.526(3)
C6C H6C1 0.9900
C6C H6C2 0.9900
C7C S1C 1.687(2)
C7C S2C 1.691(2)
C8C F3C 1.332(2)
C8C F2C 1.336(2)
C8C F1C 1.337(2)
C8C S1C 1.843(2)
C9C F5C 1.330(2)
C9C F6C 1.333(2)
C9C F4C 1.336(2)
C9C S2C 1.841(2)
C1D N1D 1.350(3)
C1D C2D 1.370(3)
C1D H1D 0.9500
C2D C3D 1.386(3)
C2D H2D 0.9500
C3D C4D 1.387(3)
C3D H3D 0.9500
C4D C5D 1.373(3)
C4D H4D 0.9500
C5D N1D 1.348(3)
C5D H5D 0.9500
C6D C7D 1.498(3)
C6D N1D 1.506(3)
C6D H6D1 0.9900
C6D H6D2 0.9900
C7D S2D 1.677(2)
C7D S1D 1.687(2)
C8D F1D 1.328(2)
C8D F3D 1.328(3)
C8D F2D 1.331(2)
C8D S1D 1.848(2)
C9D F5D 1.329(3)
C9D F4D 1.330(2)
C9D F6D 1.338(3)
C9D S2D 1.839(2)
C1E N1E 1.345(3)
C1E C2E 1.376(3)
C1E H1E 0.9500
C2E C3E 1.387(3)
C2E H2E 0.9500
C3E C4E 1.382(3)
C3E H3E 0.9500
C4E C5E 1.377(3)
C4E H4E 0.9500
C5E N1E 1.344(3)
C5E H5E 0.9500
C6E C7E 1.497(3)
C6E N1E 1.519(3)
C6E H6E1 0.9900
C6E H6E2 0.9900
C7E S2E 1.682(2)
C7E S1E 1.695(2)
C8E F3E 1.329(3)
C8E F1E 1.330(3)
C8E F2E 1.332(2)
C8E S1E 1.845(2)
C9E F6E 1.330(2)
C9E F5E 1.332(2)
C9E F4E 1.341(2)
C9E S2E 1.844(2)
O1 S2 1.4378(15)
O2 S2 1.4365(14)
O3 S1 1.4394(15)
O4 S1 1.4333(15)
O1B S1B 1.4361(14)
O2B S1B 1.4349(15)
O3B S2B 1.4341(15)
O4B S2B 1.4355(14)
O1C S1C 1.4383(15)
O2C S1C 1.4327(14)
O3C S2C 1.4368(15)
O4C S2C 1.4345(15)
O1D S1D 1.4331(16)
O2D S1D 1.4377(15)
O3D S2D 1.4402(15)
O4D S2D 1.4326(14)
O1E S1E 1.4326(15)
O2E S1E 1.4340(15)
O3E S2E 1.4415(14)
O4E S2E 1.4331(14)
